data_4101073
_journal_name_full 'Journal of the American Chemical Society'
_journal_paper_doi 10.1021/ja0574062
_journal_year 2006
_chemical_formula_moiety 'C38 H47 Br2 Mn4 N10 O8.50 '
_chemical_formula_sum 'C38 H47 Br2 Mn4 N10 O8.5'
_chemical_formula_weight 1159.41
_space_group_IT_number 15
_symmetry_cell_setting monoclinic
_symmetry_space_group_name_Hall '-C 2yc'
_symmetry_space_group_name_H-M 'C 1 2/c 1'
_cell_angle_alpha 90.0000
_cell_angle_beta 107.884(9)
_cell_angle_gamma 90.0000
_cell_formula_units_Z 4
_cell_length_a 20.76(2)
_cell_length_b 11.688(7)
_cell_length_c 21.196(14)
_cell_measurement_temperature 93.1
_cell_volume 4895(7)
_exptl_crystal_density_diffrn 1.573
_cod_original_sg_symbol_H-M 'C 2/c'
_cod_original_formula_sum 'C38 H47 Br2 Mn4 N10 O8.50 '
_cod_database_code 4101073

loop_
_symmetry_equiv_pos_site_id
_symmetry_equiv_pos_as_xyz
1 +X,+Y,+Z
2 -X,+Y,1/2-Z
3 -X,-Y,-Z
4 +X,-Y,1/2+Z
5 1/2+X,1/2+Y,+Z
6 1/2-X,1/2+Y,1/2-Z
7 1/2-X,1/2-Y,-Z
8 1/2+X,1/2-Y,1/2+Z

loop_
_atom_site_label
_atom_site_type_symbol
_atom_site_fract_x
_atom_site_fract_y
_atom_site_fract_z
_atom_site_U_iso_or_equiv
_atom_site_adp_type
_atom_site_occupancy
_atom_site_symmetry_multiplicity
_atom_site_calc_flag
_atom_site_refinement_flags
_atom_site_disorder_assembly
_atom_site_disorder_group
Br(1) Br 0.93975(3) 0.14853(6) 0.40675(3) 0.0485(2) Uani 1.00 1 d . . .
Mn(1) Mn 0.81620(4) 0.17756(6) 0.40354(3) 0.0206(2) Uani 1.00 1 d . . .
Mn(2) Mn 0.75016(3) 0.37753(6) 0.47530(3) 0.0194(2) Uani 1.00 1 d . . .
O(1) O 0.72176(17) 0.2180(2) 0.43459(16) 0.0249(7) Uani 1.00 1 d . . .
O(2) O 0.67386(17) 0.4080(2) 0.50171(14) 0.0217(6) Uani 1.00 1 d . . .
O(3) O 0.82790(18) 0.3447(2) 0.45154(17) 0.0254(7) Uani 1.00 1 d . . .
O(4) O 0.586(2) 0.125(4) 0.153(3) 0.57(2) Uiso 1.00 1 d . . .
O(5) O 0.5000 0.830(3) 0.2500 0.183(14) Uiso 0.50 2 d SP . .
N(1) N 0.7697(2) 0.0219(4) 0.3516(2) 0.0408(12) Uani 1.00 1 d . . .
N(2) N 0.6900(2) 0.4727(3) 0.3907(2) 0.0273(9) Uani 1.00 1 d . . .
N(3) N 0.8077(2) 0.5242(3) 0.5141(2) 0.0286(9) Uani 1.00 1 d . . .
N(4) N 0.7805(3) 0.2652(4) 0.3074(2) 0.0482(14) Uani 1.00 1 d . . .
N(5) N 0.8095(12) 0.382(2) 0.2185(10) 0.064(6) Uani 0.30 1 d P . .
N(6) N 0.7488(7) 0.3248(7) 0.1907(4) 0.071(3) Uani 0.70 1 d P . .
C(1) C 0.6152(2) 0.4596(5) 0.4581(2) 0.0311(11) Uani 1.00 1 d . . .
C(2) C 0.6279(2) 0.4943(4) 0.3943(2) 0.0262(10) Uani 1.00 1 d . . .
C(3) C 0.5789(2) 0.5461(4) 0.3426(2) 0.0320(11) Uani 1.00 1 d . . .
C(4) C 0.5955(3) 0.5788(5) 0.2864(2) 0.0354(12) Uani 1.00 1 d . . .
C(5) C 0.6601(3) 0.5577(4) 0.2833(2) 0.0366(12) Uani 1.00 1 d . . .
C(6) C 0.7056(2) 0.5052(4) 0.3366(2) 0.0332(11) Uani 1.00 1 d . . .
C(7) C 0.8853(2) 0.4176(5) 0.4714(3) 0.0386(13) Uani 1.00 1 d . . .
C(8) C 0.8708(2) 0.5199(5) 0.5075(2) 0.0354(12) Uani 1.00 1 d . . .
C(9) C 0.9171(3) 0.6052(5) 0.5344(3) 0.0495(16) Uani 1.00 1 d . . .
C(10) C 0.8982(3) 0.6963(6) 0.5664(3) 0.0525(17) Uani 1.00 1 d . . .
C(11) C 0.8336(3) 0.7005(5) 0.5704(3) 0.0450(14) Uani 1.00 1 d . . .
C(12) C 0.7898(2) 0.6135(4) 0.5435(2) 0.0339(12) Uani 1.00 1 d . . .
C(13) C 0.6558(2) 0.2011(5) 0.3887(2) 0.0376(12) Uani 1.00 1 d . . .
C(14) C 0.7637(7) 0.2964(9) 0.2529(4) 0.041(2) Uani 0.70 1 d P . .
C(15) C 0.7974(12) 0.324(2) 0.2692(11) 0.036(5) Uani 0.30 1 d P . .
C(16) C 0.7647(7) -0.0730(11) 0.3297(6) 0.022(2) Uani 0.50 1 d P . .
C(17) C 0.7350(10) -0.0432(15) 0.3176(8) 0.044(3) Uani 0.50 1 d P . .
C(18) C 0.5745(16) 0.244(3) 0.2052(17) 0.254(13) Uiso 1.00 1 d . . .
C(19) C 0.5529(10) 0.3222(18) 0.1581(11) 0.162(6) Uiso 1.00 1 d . . .
C(20) C 0.5570(9) 0.2718(17) 0.0919(9) 0.148(6) Uiso 1.00 1 d . . .
C(21) C 0.5375(9) 0.1552(15) 0.0980(9) 0.137(5) Uiso 1.00 1 d . . .
H(1) H 0.6029 0.5279 0.4795 0.037 Uiso 1.00 1 c R . .
H(2) H 0.5769 0.4050 0.4483 0.037 Uiso 1.00 1 c R . .
H(3) H 0.5348 0.5591 0.3455 0.038 Uiso 1.00 1 c R . .
H(4) H 0.5629 0.6152 0.2506 0.042 Uiso 1.00 1 c R . .
H(5) H 0.6726 0.5789 0.2454 0.044 Uiso 1.00 1 c R . .
H(6) H 0.752(3) 0.494(5) 0.338(3) 0.036(16) Uiso 1.00 1 c . . .
H(7) H 0.8973 0.4430 0.4319 0.046 Uiso 1.00 1 c R . .
H(8) H 0.9244 0.3750 0.5006 0.046 Uiso 1.00 1 c R . .
H(9) H 0.9615 0.6015 0.5308 0.059 Uiso 1.00 1 c R . .
H(10) H 0.9296 0.7553 0.5854 0.063 Uiso 1.00 1 c R . .
H(11) H 0.8194 0.7630 0.5916 0.054 Uiso 1.00 1 c R . .
H(12) H 0.7450 0.6170 0.5461 0.041 Uiso 1.00 1 c R . .
H(13) H 0.6409 0.2714 0.3632 0.045 Uiso 1.00 1 c R . .
H(14) H 0.6240 0.1819 0.4130 0.045 Uiso 1.00 1 c R . .
H(15) H 0.6572 0.1384 0.3584 0.045 Uiso 1.00 1 c R . .

loop_
_atom_site_aniso_label
_atom_site_aniso_U_11
_atom_site_aniso_U_22
_atom_site_aniso_U_33
_atom_site_aniso_U_12
_atom_site_aniso_U_13
_atom_site_aniso_U_23
Br(1) 0.0343(3) 0.0757(5) 0.0435(4) 0.0070(2) 0.0239(2) -0.0073(2)
Mn(1) 0.0279(4) 0.0222(4) 0.0147(3) 0.0034(2) 0.0109(2) 0.0004(2)
Mn(2) 0.0213(3) 0.0179(3) 0.0195(3) 0.0005(2) 0.0069(2) 0.0019(2)
O(1) 0.0236(17) 0.0344(19) 0.0169(15) 0.0013(14) 0.0067(13) -0.0070(13)
O(2) 0.0252(17) 0.0239(16) 0.0165(15) 0.0060(13) 0.0070(13) 0.0010(12)
O(3) 0.0289(18) 0.0250(17) 0.0268(17) -0.0054(14) 0.0150(14) -0.0036(14)
N(1) 0.061(3) 0.042(2) 0.025(2) -0.012(2) 0.022(2) -0.007(2)
N(2) 0.030(2) 0.028(2) 0.026(2) 0.0030(17) 0.0116(18) -0.0028(17)
N(3) 0.023(2) 0.037(2) 0.027(2) -0.0007(18) 0.0099(17) 0.0023(18)
N(4) 0.080(4) 0.043(2) 0.027(2) 0.027(2) 0.024(2) 0.007(2)
N(5) 0.075(15) 0.087(16) 0.045(11) 0.042(13) 0.042(11) 0.035(11)
N(6) 0.145(11) 0.046(5) 0.028(4) 0.034(5) 0.039(5) 0.012(3)
C(1) 0.028(2) 0.044(3) 0.023(2) 0.013(2) 0.010(2) 0.009(2)
C(2) 0.030(2) 0.030(2) 0.022(2) 0.004(2) 0.013(2) 0.0000(19)
C(3) 0.029(2) 0.039(2) 0.029(2) 0.002(2) 0.011(2) 0.002(2)
C(4) 0.045(3) 0.042(3) 0.021(2) 0.003(2) 0.012(2) 0.004(2)
C(5) 0.055(3) 0.034(2) 0.029(2) 0.002(2) 0.025(2) -0.001(2)
C(6) 0.038(3) 0.030(2) 0.039(3) -0.001(2) 0.023(2) -0.006(2)
C(7) 0.032(2) 0.034(2) 0.058(3) -0.009(2) 0.026(2) -0.012(2)
C(8) 0.032(2) 0.037(3) 0.042(3) -0.007(2) 0.019(2) -0.004(2)
C(9) 0.031(3) 0.047(3) 0.077(4) -0.014(2) 0.026(3) -0.021(3)
C(10) 0.046(3) 0.048(3) 0.064(4) -0.012(3) 0.019(3) -0.024(3)
C(11) 0.051(3) 0.037(3) 0.051(3) -0.002(2) 0.023(3) -0.011(2)
C(12) 0.034(2) 0.036(2) 0.035(2) 0.007(2) 0.015(2) 0.003(2)
C(13) 0.029(2) 0.053(3) 0.026(2) 0.003(2) 0.002(2) -0.007(2)
C(14) 0.065(7) 0.041(5) 0.014(4) 0.023(5) 0.006(4) 0.006(3)
C(15) 0.034(12) 0.048(13) 0.018(11) 0.011(10) -0.005(9) 0.001(9)
C(16) 0.031(7) 0.023(6) 0.014(5) -0.003(5) 0.011(5) -0.000(4)
C(17) 0.067(12) 0.045(9) 0.025(7) -0.011(8) 0.021(8) -0.015(6)

loop_
_geom_bond_atom_site_label_1
_geom_bond_atom_site_label_2
_geom_bond_distance
_geom_bond_publ_flag
_geom_bond_site_symmetry_1
_geom_bond_site_symmetry_2
Br(1) Mn(1) 2.5676(10) ? . .
Mn(1) O(2) 2.196(3) ? . 65607
Mn(1) O(3) 2.182(3) ? . .
Mn(1) N(1) 2.192(4) ? . .
Mn(1) N(4) 2.197(5) ? . .
Mn(2) O(1) 2.063(3) ? . .
Mn(2) O(1) 2.133(3) ? . 65607
Mn(2) O(2) 1.869(3) ? . .
Mn(2) O(3) 1.872(4) ? . .
Mn(2) N(2) 2.153(3) ? . .
Mn(2) N(3) 2.107(4) ? . .
O(1) C(13) 1.430(5) ? . .
O(2) C(1) 1.418(5) ? . .
O(3) C(7) 1.420(6) ? . .
O(4) C(18) 1.83(7) ? . .
O(4) C(21) 1.33(5) ? . .
N(1) C(16) 1.194(14) ? . .
N(1) C(17) 1.140(17) ? . .
N(2) C(2) 1.339(7) ? . .
N(2) C(6) 1.339(8) ? . .
N(3) C(8) 1.360(8) ? . .
N(3) C(12) 1.326(7) ? . .
N(4) C(14) 1.158(10) ? . .
N(4) C(15) 1.20(2) ? . .
N(5) N(6) 1.39(2) ? . .
N(5) C(14) 1.70(3) ? . .
N(5) C(15) 1.36(3) ? . .
N(5) C(16) 1.65(2) ? . 65506
N(5) C(17) 1.33(2) ? . 65506
N(6) C(14) 1.302(13) ? . .
N(6) C(15) 1.66(2) ? . .
N(6) C(16) 1.272(16) ? . 65506
N(6) C(17) 1.60(2) ? . 65506
C(1) C(2) 1.510(8) ? . .
C(2) C(3) 1.383(6) ? . .
C(3) C(4) 1.391(8) ? . .
C(4) C(5) 1.384(9) ? . .
C(5) C(6) 1.375(7) ? . .
C(7) C(8) 1.500(9) ? . .
C(8) C(9) 1.381(8) ? . .
C(9) C(10) 1.383(10) ? . .
C(10) C(11) 1.370(10) ? . .
C(11) C(12) 1.366(8) ? . .
C(14) C(15) 0.75(2) ? . .
C(16) C(17) 0.69(2) ? . .
C(18) C(19) 1.33(4) ? . .
C(19) C(20) 1.55(3) ? . .
C(20) C(21) 1.44(2) ? . .
C(1) H(1) 0.990(6) ? . .
C(1) H(2) 0.990(5) ? . .
C(3) H(3) 0.950(6) ? . .
C(4) H(4) 0.950(5) ? . .
C(5) H(5) 0.950(6) ? . .
C(6) H(6) 0.97(7) ? . .
C(7) H(7) 0.990(7) ? . .
C(7) H(8) 0.990(5) ? . .
C(9) H(9) 0.950(7) ? . .
C(10) H(10) 0.950(6) ? . .
C(11) H(11) 0.950(7) ? . .
C(12) H(12) 0.950(6) ? . .
C(13) H(13) 0.980 ? . .
C(13) H(14) 0.980 ? . .
C(13) H(15) 0.980 ? . .
